data_4074027
loop_
_publ_author_name
'Zimmermann, Melanie'
'Estler, Frank'
'Herdtweck, Eberhardt'
'T\"ornroos, Karl W.'
'Anwander, Reiner'

_publ_section_title
;
 Distinct C&#x2212;H Bond Activation Pathways in
 Diamido-Pyridine-Supported Rare-Earth Metal Hydrocarbyl Complexes
;
_journal_issue 24
_journal_name_full Organometallics
_journal_page_first 6029
_journal_paper_doi 10.1021/om700830k
_journal_volume 26
_journal_year 2007
_chemical_formula_moiety 'C35 H53 Al Lu N3, C6 H14'
_chemical_formula_sum 'C41 H67 Al Lu N3'
_chemical_formula_weight 803.93
_chemical_name_systematic ?
_space_group_IT_number 62
_symmetry_cell_setting orthorhombic
_symmetry_space_group_name_Hall '-P 2ac 2n'
_symmetry_space_group_name_H-M 'P n m a'
_atom_sites_solution_hydrogens geom
_atom_sites_solution_primary direct
_atom_sites_solution_secondary difmap
_audit_creation_method SHELXL-97
_cell_angle_alpha 90.00
_cell_angle_beta 90.00
_cell_angle_gamma 90.00
_cell_formula_units_Z 4
_cell_length_a 13.5889(4)
_cell_length_b 16.4035(5)
_cell_length_c 18.5564(6)
_cell_measurement_reflns_used 18556
_cell_measurement_temperature 123(2)
_cell_measurement_theta_max 30.26
_cell_measurement_theta_min 2.23
_cell_volume 4136.3(2)
_computing_cell_refinement
;
Bruker (2004). SAINT, version 6.45a, Bruker AXS Inc., Madison, 
Wisconsin, USA.
;
_computing_data_collection
;
Bruker (1999). SMART, version 5.054, Bruker AXS Inc., Madison, 
Wisconsin, USA.
;
_computing_data_reduction
;
Bruker (2004). SAINT, version 6.45a, Bruker AXS Inc., Madison, 
Wisconsin, USA.
;
_computing_molecular_graphics
;
Brandenburg, K. (2005). DIAMOND. Version 3.1. Crystal Impact GbR, Bonn, 
Germany.
;
_computing_publication_material
;
Bruker AXS (2003). SHELXTL. Version 6.14. Bruker AXS Inc., Madison, 
Wisconsin, USA.
;
_computing_structure_refinement
;
Sheldrick, G. M. (1997). SHELXS97 and SHELXL97. University of 
G\"ottingen, Germany.
;
_computing_structure_solution
;     
Sheldrick, G. M. (1997). SHELXS97 and SHELXL97. University of 
G\"ottingen, Germany. 
;
_diffrn_ambient_temperature 123(2)
_diffrn_detector_area_resol_mean '48 \um'
_diffrn_measured_fraction_theta_full 0.999
_diffrn_measured_fraction_theta_max 0.999
_diffrn_measurement_device_type 'Bruker-AXS SMART 2K CCD'
_diffrn_measurement_method 'omega scans'
_diffrn_radiation_monochromator graphite
_diffrn_radiation_source 'normal-focus sealed tube'
_diffrn_radiation_type MoK\a
_diffrn_radiation_wavelength 0.71073
_diffrn_reflns_av_R_equivalents 0.0321
_diffrn_reflns_av_sigmaI/netI 0.0167
_diffrn_reflns_limit_h_max 19
_diffrn_reflns_limit_h_min -19
_diffrn_reflns_limit_k_max 23
_diffrn_reflns_limit_k_min -23
_diffrn_reflns_limit_l_max 26
_diffrn_reflns_limit_l_min -24
_diffrn_reflns_number 60008
_diffrn_reflns_theta_full 30.26
_diffrn_reflns_theta_max 30.26
_diffrn_reflns_theta_min 2.20
_exptl_absorpt_coefficient_mu 2.437
_exptl_absorpt_correction_T_max 0.903534
_exptl_absorpt_correction_T_min 0.903534
_exptl_absorpt_correction_type multi-scan
_exptl_absorpt_process_details
;
SADABS version 2004/1, G.M Sheldrick, University of 
G\"ttingen, Germany, 1996.
;
_exptl_crystal_colour colourless
_exptl_crystal_density_diffrn 1.291
_exptl_crystal_density_method 'not measured'
_exptl_crystal_description prism
_exptl_crystal_F_000 1672
_exptl_crystal_size_max 0.25
_exptl_crystal_size_mid 0.25
_exptl_crystal_size_min 0.15
_refine_diff_density_max 1.790
_refine_diff_density_min -0.919
_refine_diff_density_rms 0.085
_refine_ls_extinction_method none
_refine_ls_goodness_of_fit_ref 1.070
_refine_ls_hydrogen_treatment mixed
_refine_ls_matrix_type full
_refine_ls_number_parameters 249
_refine_ls_number_reflns 6373
_refine_ls_number_restraints 14
_refine_ls_restrained_S_all 1.069
_refine_ls_R_factor_all 0.0303
_refine_ls_R_factor_gt 0.0218
_refine_ls_shift/su_max 0.001
_refine_ls_shift/su_mean 0.000
_refine_ls_structure_factor_coef Fsqd
_refine_ls_weighting_details 'calc w=1/[\s^2^(Fo^2^)+(0.0224P)^2^+4.8546P] where P=(Fo^2^+2Fc^2^)/3'
_refine_ls_weighting_scheme calc
_refine_ls_wR_factor_gt 0.0516
_refine_ls_wR_factor_ref 0.0561
_reflns_number_gt 5486
_reflns_number_total 6373
_reflns_threshold_expression I>2\s(I)
_cod_data_source_file om700830k-file002.cif
_cod_data_source_block Compound4b
_cod_database_code 4074027

loop_
_symmetry_equiv_pos_as_xyz
'x, y, z'
'-x+1/2, -y, z+1/2'
'-x, y+1/2, -z'
'x+1/2, -y+1/2, -z+1/2'
'-x, -y, -z'
'x-1/2, y, -z-1/2'
'x, -y-1/2, z'
'-x-1/2, y-1/2, z-1/2'

loop_
_atom_site_label
_atom_site_type_symbol
_atom_site_fract_x
_atom_site_fract_y
_atom_site_fract_z
_atom_site_U_iso_or_equiv
_atom_site_adp_type
_atom_site_occupancy
_atom_site_symmetry_multiplicity
_atom_site_calc_flag
_atom_site_refinement_flags
Lu1 Lu 0.634123(8) 0.2500 0.629429(6) 0.01775(4) Uani 1 2 d S
Al1 Al 0.74250(7) 0.2500 0.77035(5) 0.02663(18) Uani 1 2 d S
N1 N 0.51606(16) 0.2500 0.53793(12) 0.0187(4) Uani 1 2 d S
C1 C 0.8048(2) 0.2500 0.66747(19) 0.0356(7) Uani 1 2 d SD
H1A H 0.8721(13) 0.2500 0.6864(19) 0.053 Uiso 1 2 d SD
H1B H 0.7975(18) 0.2015(3) 0.6356(9) 0.053 Uiso 1 1 d D
N2 N 0.60783(12) 0.12534(9) 0.59253(9) 0.0197(3) Uani 1 1 d .
C2 C 0.5889(2) 0.2500 0.75639(16) 0.0265(6) Uani 1 2 d SD
H2A H 0.580(3) 0.2500 0.8097(8) 0.040 Uiso 1 2 d SD
H2B H 0.5537(17) 0.2987(3) 0.7377(10) 0.040 Uiso 1 1 d D
C3 C 0.7818(2) 0.14832(19) 0.81779(18) 0.0561(8) Uani 1 1 d .
H3A H 0.8514 0.1514 0.8313 0.084 Uiso 1 1 calc R
H3B H 0.7718 0.1025 0.7847 0.084 Uiso 1 1 calc R
H3C H 0.7417 0.1402 0.8611 0.084 Uiso 1 1 calc R
C4 C 0.3720(2) 0.2500 0.43381(18) 0.0295(6) Uani 1 2 d S
H4 H 0.3213 0.2500 0.3986 0.035 Uiso 1 2 calc SR
C5 C 0.40890(16) 0.17674(13) 0.45945(12) 0.0270(4) Uani 1 1 d .
H5 H 0.3847 0.1262 0.4417 0.032 Uiso 1 1 calc R
C6 C 0.48210(14) 0.17889(11) 0.51173(10) 0.0202(3) Uani 1 1 d .
C7 C 0.53194(15) 0.10402(11) 0.54083(11) 0.0222(4) Uani 1 1 d .
H7A H 0.4825 0.0686 0.5644 0.027 Uiso 1 1 calc R
H7B H 0.5617 0.0731 0.5006 0.027 Uiso 1 1 calc R
C8 C 0.65906(14) 0.05439(11) 0.61791(10) 0.0203(4) Uani 1 1 d .
C9 C 0.74803(15) 0.02951(12) 0.58468(11) 0.0236(4) Uani 1 1 d .
C10 C 0.78740(17) 0.07027(14) 0.51682(12) 0.0302(4) Uani 1 1 d .
H10A H 0.7485 0.1211 0.5082 0.036 Uiso 1 1 calc R
C11 C 0.89649(19) 0.09383(17) 0.52314(15) 0.0414(6) Uani 1 1 d .
H11A H 0.9050 0.1321 0.5632 0.062 Uiso 1 1 calc R
H11B H 0.9181 0.1196 0.4782 0.062 Uiso 1 1 calc R
H11C H 0.9359 0.0448 0.5320 0.062 Uiso 1 1 calc R
C12 C 0.7726(2) 0.01323(18) 0.45208(13) 0.0426(6) Uani 1 1 d .
H12A H 0.7033 -0.0028 0.4491 0.064 Uiso 1 1 calc R
H12B H 0.8135 -0.0355 0.4581 0.064 Uiso 1 1 calc R
H12C H 0.7917 0.0416 0.4077 0.064 Uiso 1 1 calc R
C13 C 0.79832(16) -0.03803(13) 0.61186(12) 0.0291(4) Uani 1 1 d .
H13A H 0.8583 -0.0544 0.5899 0.035 Uiso 1 1 calc R
C14 C 0.76282(17) -0.08168(13) 0.67007(13) 0.0312(5) Uani 1 1 d .
H14A H 0.7988 -0.1268 0.6885 0.037 Uiso 1 1 calc R
C15 C 0.67470(17) -0.05910(13) 0.70123(12) 0.0288(4) Uani 1 1 d .
H15A H 0.6499 -0.0896 0.7408 0.035 Uiso 1 1 calc R
C16 C 0.62110(14) 0.00770(12) 0.67586(11) 0.0228(4) Uani 1 1 d .
C17 C 0.52128(16) 0.02493(13) 0.70873(11) 0.0262(4) Uani 1 1 d .
H17A H 0.4966 0.0773 0.6880 0.031 Uiso 1 1 calc R
C18 C 0.52462(19) 0.03447(15) 0.79118(12) 0.0343(5) Uani 1 1 d .
H18A H 0.5735 0.0759 0.8041 0.051 Uiso 1 1 calc R
H18B H 0.5427 -0.0177 0.8132 0.051 Uiso 1 1 calc R
H18C H 0.4597 0.0513 0.8088 0.051 Uiso 1 1 calc R
C19 C 0.44792(17) -0.04240(14) 0.68843(13) 0.0322(5) Uani 1 1 d .
H19A H 0.4446 -0.0473 0.6358 0.048 Uiso 1 1 calc R
H19B H 0.3827 -0.0286 0.7073 0.048 Uiso 1 1 calc R
H19C H 0.4696 -0.0943 0.7092 0.048 Uiso 1 1 calc R
C1S C 1.0680(3) 0.2500 0.4171(3) 0.0535(11) Uani 1 2 d SD
H1S1 H 1.1405(8) 0.2500 0.424(2) 0.080 Uiso 1 2 d SD
H1S2 H 1.0419(16) 0.20123(3) 0.4433(13) 0.080 Uiso 1 1 d D
C2S C 1.0315(4) 0.2248(3) 0.3427(3) 0.0496(14) Uani 0.50 1 d P
H2S1 H 1.0792 0.2454 0.3068 0.060 Uiso 0.50 1 calc PR
H2S2 H 1.0336 0.1645 0.3403 0.060 Uiso 0.50 1 calc PR
C3S C 0.9353(4) 0.2500 0.3201(3) 0.0747(16) Uani 1 2 d S
H3S1 H 0.9202 0.2168 0.2769 0.090 Uiso 0.50 1 calc PR
H3S2 H 0.9432 0.3067 0.3028 0.090 Uiso 0.50 1 calc PR
C4S C 0.8464(3) 0.2500 0.3625(2) 0.0605(13) Uani 1 2 d S
H4S1 H 0.8506 0.2017 0.3944 0.073 Uiso 0.50 1 calc PR
H4S2 H 0.8506 0.2983 0.3944 0.073 Uiso 0.50 1 calc PR
C5S C 0.7494(4) 0.2500 0.3337(3) 0.090(2) Uani 1 2 d S
H5S1 H 0.7445 0.2016 0.3020 0.108 Uiso 0.50 1 calc PR
H5S2 H 0.7445 0.2984 0.3020 0.108 Uiso 0.50 1 calc PR
C6S C 0.6613(3) 0.2500 0.3788(3) 0.0544(11) Uani 1 2 d S
H6S1 H 0.6026 0.2500 0.3481 0.082 Uiso 1 2 calc SR
H6S2 H 0.6611 0.2988 0.4093 0.082 Uiso 0.50 1 calc PR
H6S3 H 0.6611 0.2012 0.4093 0.082 Uiso 0.50 1 calc PR

loop_
_atom_site_aniso_label
_atom_site_aniso_U_11
_atom_site_aniso_U_22
_atom_site_aniso_U_33
_atom_site_aniso_U_23
_atom_site_aniso_U_13
_atom_site_aniso_U_12
Lu1 0.01996(5) 0.01514(5) 0.01813(6) 0.000 -0.00153(4) 0.000
Al1 0.0287(4) 0.0277(4) 0.0235(4) 0.000 -0.0073(3) 0.000
N1 0.0183(10) 0.0169(10) 0.0210(11) 0.000 -0.0002(8) 0.000
C1 0.0231(14) 0.051(2) 0.0327(17) 0.000 -0.0023(12) 0.000
N2 0.0224(7) 0.0155(7) 0.0213(8) 0.0001(6) -0.0027(6) 0.0008(6)
C2 0.0308(14) 0.0244(13) 0.0241(14) 0.000 0.0013(12) 0.000
C3 0.0432(15) 0.0558(18) 0.069(2) 0.0294(16) -0.0085(14) 0.0063(13)
C4 0.0265(14) 0.0277(14) 0.0341(16) 0.000 -0.0125(12) 0.000
C5 0.0259(10) 0.0221(9) 0.0329(11) -0.0015(8) -0.0083(8) -0.0030(8)
C6 0.0193(8) 0.0186(8) 0.0226(9) -0.0008(7) -0.0020(7) -0.0010(7)
C7 0.0253(9) 0.0165(8) 0.0248(9) -0.0018(7) -0.0047(7) -0.0006(7)
C8 0.0225(8) 0.0158(8) 0.0225(9) -0.0021(7) -0.0041(7) -0.0008(6)
C9 0.0237(9) 0.0224(9) 0.0246(9) -0.0031(7) -0.0026(7) 0.0011(7)
C10 0.0298(11) 0.0325(11) 0.0285(10) 0.0001(9) 0.0044(8) 0.0061(9)
C11 0.0332(12) 0.0463(14) 0.0446(14) 0.0007(11) 0.0121(11) 0.0003(11)
C12 0.0467(15) 0.0525(15) 0.0287(12) -0.0053(11) 0.0013(10) 0.0101(12)
C13 0.0256(10) 0.0260(10) 0.0358(11) -0.0034(8) -0.0053(8) 0.0051(8)
C14 0.0339(11) 0.0218(9) 0.0379(12) 0.0018(8) -0.0139(9) 0.0044(8)
C15 0.0360(11) 0.0226(9) 0.0277(10) 0.0045(8) -0.0084(9) -0.0023(8)
C16 0.0265(10) 0.0191(8) 0.0227(9) 0.0005(7) -0.0042(7) -0.0017(7)
C17 0.0294(10) 0.0235(9) 0.0257(10) 0.0028(8) 0.0017(8) -0.0033(8)
C18 0.0426(13) 0.0337(11) 0.0267(11) 0.0008(9) 0.0029(9) -0.0067(10)
C19 0.0316(11) 0.0321(11) 0.0329(11) 0.0024(9) -0.0008(9) -0.0082(9)
C1S 0.0338(19) 0.0358(19) 0.091(4) 0.000 0.010(2) 0.000
C2S 0.044(3) 0.030(2) 0.075(4) 0.000(2) 0.019(3) 0.0044(19)
C3S 0.048(3) 0.118(5) 0.058(3) 0.000 0.022(2) 0.000
C4S 0.039(2) 0.103(4) 0.039(2) 0.000 0.0060(17) 0.000
C5S 0.043(3) 0.188(7) 0.039(3) 0.000 0.002(2) 0.000
C6S 0.038(2) 0.061(3) 0.064(3) 0.000 0.0014(19) 0.000

loop_
_atom_type_symbol
_atom_type_description
_atom_type_scat_dispersion_real
_atom_type_scat_dispersion_imag
_atom_type_scat_source
C C 0.0033 0.0016 'International Tables Vol C Tables 4.2.6.8 and 6.1.1.4'
H H 0.0000 0.0000 'International Tables Vol C Tables 4.2.6.8 and 6.1.1.4'
N N 0.0061 0.0033 'International Tables Vol C Tables 4.2.6.8 and 6.1.1.4'
Al Al 0.0645 0.0514 'International Tables Vol C Tables 4.2.6.8 and 6.1.1.4'
Lu Lu -0.4720 5.8584 'International Tables Vol C Tables 4.2.6.8 and 6.1.1.4'

loop_
_geom_angle_atom_site_label_1
_geom_angle_atom_site_label_2
_geom_angle_atom_site_label_3
_geom_angle
_geom_angle_site_symmetry_1
N2 Lu1 N2 138.62(8) 7_565
N2 Lu1 N1 70.13(4) 7_565
N2 Lu1 N1 70.13(4) .
N2 Lu1 C1 104.34(5) 7_565
N2 Lu1 C1 104.34(5) .
N1 Lu1 C1 150.31(10) .
N2 Lu1 C2 105.18(5) 7_565
N2 Lu1 C2 105.18(5) .
N1 Lu1 C2 122.01(9) .
C1 Lu1 C2 87.69(11) .
N2 Lu1 Al1 110.68(4) 7_565
N2 Lu1 Al1 110.68(4) .
N1 Lu1 Al1 166.01(6) .
C1 Lu1 Al1 43.68(8) .
C2 Lu1 Al1 44.01(8) .
N2 Lu1 H1B 119.0(3) 7_565
N2 Lu1 H1B 81.57(18) .
N1 Lu1 H1B 132.9(3) .
C1 Lu1 H1B 24.0(2) .
C2 Lu1 H1B 101.0(4) .
Al1 Lu1 H1B 59.7(4) .
N2 Lu1 H2B 83.0(2) 7_565
N2 Lu1 H2B 119.6(3) .
N1 Lu1 H2B 107.0(5) .
C1 Lu1 H2B 100.9(5) .
C2 Lu1 H2B 23.6(3) .
Al1 Lu1 H2B 59.9(4) .
H1B Lu1 H2B 119.6(6) .
C3 Al1 C3 116.6(2) 7_565
C3 Al1 C1 107.48(12) 7_565
C3 Al1 C1 107.48(12) .
C3 Al1 C2 108.99(10) 7_565
C3 Al1 C2 108.99(10) .
C1 Al1 C2 106.83(13) .
C3 Al1 Lu1 121.67(11) 7_565
C3 Al1 Lu1 121.67(11) .
C1 Al1 Lu1 53.29(9) .
C2 Al1 Lu1 53.54(8) .
C6 N1 C6 120.2(2) 7_565
C6 N1 Lu1 119.89(12) 7_565
C6 N1 Lu1 119.89(12) .
Al1 C1 Lu1 83.03(11) .
Al1 C1 H1A 93(2) .
Lu1 C1 H1A 176(2) .
Al1 C1 H1B 120.1(12) .
Lu1 C1 H1B 74.4(13) .
H1A C1 H1B 107.8(11) .
C8 N2 C7 111.47(15) .
C8 N2 Lu1 125.20(12) .
C7 N2 Lu1 123.27(12) .
Al1 C2 Lu1 82.46(11) .
Al1 C2 H2A 90(2) .
Lu1 C2 H2A 172(2) .
Al1 C2 H2B 121.4(12) .
Lu1 C2 H2B 77.5(13) .
H2A C2 H2B 106.7(13) .
Al1 C3 H3A 109.5 .
Al1 C3 H3B 109.5 .
H3A C3 H3B 109.5 .
Al1 C3 H3C 109.5 .
H3A C3 H3C 109.5 .
H3B C3 H3C 109.5 .
C5 C4 C5 120.2(3) 7_565
C5 C4 H4 119.9 7_565
C5 C4 H4 119.9 .
C4 C5 C6 118.4(2) .
C4 C5 H5 120.8 .
C6 C5 H5 120.8 .
N1 C6 C5 121.32(18) .
N1 C6 C7 115.09(17) .
C5 C6 C7 123.54(17) .
N2 C7 C6 111.15(15) .
N2 C7 H7A 109.4 .
C6 C7 H7A 109.4 .
N2 C7 H7B 109.4 .
C6 C7 H7B 109.4 .
H7A C7 H7B 108.0 .
C9 C8 C16 119.01(17) .
C9 C8 N2 120.30(17) .
C16 C8 N2 120.69(17) .
C13 C9 C8 119.28(19) .
C13 C9 C10 118.37(19) .
C8 C9 C10 122.21(18) .
C9 C10 C12 109.5(2) .
C9 C10 C11 112.73(19) .
C12 C10 C11 109.8(2) .
C9 C10 H10A 108.2 .
C12 C10 H10A 108.2 .
C11 C10 H10A 108.2 .
C10 C11 H11A 109.5 .
C10 C11 H11B 109.5 .
H11A C11 H11B 109.5 .
C10 C11 H11C 109.5 .
H11A C11 H11C 109.5 .
H11B C11 H11C 109.5 .
C10 C12 H12A 109.5 .
C10 C12 H12B 109.5 .
H12A C12 H12B 109.5 .
C10 C12 H12C 109.5 .
H12A C12 H12C 109.5 .
H12B C12 H12C 109.5 .
C14 C13 C9 121.5(2) .
C14 C13 H13A 119.3 .
C9 C13 H13A 119.3 .
C15 C14 C13 119.39(19) .
C15 C14 H14A 120.3 .
C13 C14 H14A 120.3 .
C14 C15 C16 121.4(2) .
C14 C15 H15A 119.3 .
C16 C15 H15A 119.3 .
C15 C16 C8 119.32(19) .
C15 C16 C17 118.52(19) .
C8 C16 C17 122.07(17) .
C16 C17 C19 110.41(18) .
C16 C17 C18 113.16(19) .
C19 C17 C18 109.66(18) .
C16 C17 H17A 107.8 .
C19 C17 H17A 107.8 .
C18 C17 H17A 107.8 .
C17 C18 H18A 109.5 .
C17 C18 H18B 109.5 .
H18A C18 H18B 109.5 .
C17 C18 H18C 109.5 .
H18A C18 H18C 109.5 .
H18B C18 H18C 109.5 .
C17 C19 H19A 109.5 .
C17 C19 H19B 109.5 .
H19A C19 H19B 109.5 .
C17 C19 H19C 109.5 .
H19A C19 H19C 109.5 .
H19B C19 H19C 109.5 .
C2S C1S H1S1 116(3) .
C2S C1S H1S2 96.1(15) .
H1S1 C1S H1S2 106.8(10) .
C3S C2S C1S 118.9(4) .
C3S C2S H2S1 107.6 .
C1S C2S H2S1 107.6 .
C3S C2S H2S2 107.6 .
C1S C2S H2S2 107.6 .
H2S1 C2S H2S2 107.0 .
C2S C3S C4S 127.2(5) .
C2S C3S H3S1 105.5 .
C4S C3S H3S1 105.5 .
C2S C3S H3S2 105.5 .
C4S C3S H3S2 105.5 .
H3S1 C3S H3S2 106.1 .
C5S C4S C3S 124.8(4) .
C5S C4S H4S1 106.1 .
C3S C4S H4S1 106.1 .
C5S C4S H4S2 106.1 .
C3S C4S H4S2 106.1 .
H4S1 C4S H4S2 106.3 .
C4S C5S C6S 122.9(4) .
C4S C5S H5S1 106.6 .
C6S C5S H5S1 106.6 .
C4S C5S H5S2 106.6 .
C6S C5S H5S2 106.6 .
H5S1 C5S H5S2 106.6 .
C5S C6S H6S1 109.5 .
C5S C6S H6S2 109.5 .
H6S1 C6S H6S2 109.5 .
C5S C6S H6S3 109.5 .
H6S1 C6S H6S3 109.5 .
H6S2 C6S H6S3 109.5 .

loop_
_geom_bond_atom_site_label_1
_geom_bond_atom_site_label_2
_geom_bond_distance
_geom_bond_site_symmetry_2
Lu1 N2 2.1857(16) 7_565
Lu1 N2 2.1858(16) .
Lu1 N1 2.336(2) .
Lu1 C1 2.424(3) .
Lu1 C2 2.435(3) .
Lu1 Al1 3.0012(9) .
Lu1 H1B 2.36(2) .
Lu1 H2B 2.42(2) .
Al1 C3 1.960(3) 7_565
Al1 C3 1.960(3) .
Al1 C1 2.088(4) .
Al1 C2 2.103(3) .
N1 C6 1.345(2) 7_565
N1 C6 1.345(2) .
C1 H1A 0.980(10) .
C1 H1B 0.996(8) .
N2 C8 1.436(2) .
N2 C7 1.451(2) .
C2 H2A 0.997(16) .
C2 H2B 0.993(11) .
C3 H3A 0.9800 .
C3 H3B 0.9800 .
C3 H3C 0.9800 .
C4 C5 1.386(2) 7_565
C4 C5 1.386(2) .
C4 H4 0.9500 .
C5 C6 1.390(3) .
C5 H5 0.9500 .
C6 C7 1.503(3) .
C7 H7A 0.9900 .
C7 H7B 0.9900 .
C8 C9 1.417(3) .
C8 C16 1.417(3) .
C9 C13 1.396(3) .
C9 C10 1.523(3) .
C10 C12 1.536(3) .
C10 C11 1.536(3) .
C10 H10A 1.0000 .
C11 H11A 0.9800 .
C11 H11B 0.9800 .
C11 H11C 0.9800 .
C12 H12A 0.9800 .
C12 H12B 0.9800 .
C12 H12C 0.9800 .
C13 C14 1.383(3) .
C13 H13A 0.9500 .
C14 C15 1.380(3) .
C14 H14A 0.9500 .
C15 C16 1.397(3) .
C15 H15A 0.9500 .
C16 C17 1.514(3) .
C17 C19 1.535(3) .
C17 C18 1.539(3) .
C17 H17A 1.0000 .
C18 H18A 0.9800 .
C18 H18B 0.9800 .
C18 H18C 0.9800 .
C19 H19A 0.9800 .
C19 H19B 0.9800 .
C19 H19C 0.9800 .
C1S C2S 1.525(8) .
C1S H1S1 0.993(10) .
C1S H1S2 1.001(9) .
C2S C3S 1.433(7) .
C2S H2S1 0.9900 .
C2S H2S2 0.9900 .
C3S C4S 1.443(6) .
C3S H3S1 0.9900 .
C3S H3S2 0.9900 .
C4S C5S 1.423(6) .
C4S H4S1 0.9900 .
C4S H4S2 0.9900 .
C5S C6S 1.461(6) .
C5S H5S1 0.9900 .
C5S H5S2 0.9900 .
C6S H6S1 0.9800 .
C6S H6S2 0.9800 .
C6S H6S3 0.9800 .

loop_
_geom_torsion_atom_site_label_1
_geom_torsion_atom_site_label_2
_geom_torsion_atom_site_label_3
_geom_torsion_atom_site_label_4
_geom_torsion
_geom_torsion_site_symmetry_1
_geom_torsion_site_symmetry_4
N2 Lu1 Al1 C3 -0.44(13) 7_565 7_565
N2 Lu1 Al1 C3 178.18(13) . 7_565
N1 Lu1 Al1 C3 -91.13(12) . 7_565
C1 Lu1 Al1 C3 88.87(12) . 7_565
C2 Lu1 Al1 C3 -91.13(12) . 7_565
N2 Lu1 Al1 C3 -178.18(13) 7_565 .
N2 Lu1 Al1 C3 0.44(13) . .
N1 Lu1 Al1 C3 91.13(12) . .
C1 Lu1 Al1 C3 -88.87(12) . .
C2 Lu1 Al1 C3 91.13(12) . .
N2 Lu1 Al1 C1 -89.31(5) 7_565 .
N2 Lu1 Al1 C1 89.31(5) . .
N1 Lu1 Al1 C1 180.0 . .
C2 Lu1 Al1 C1 180.0 . .
N2 Lu1 Al1 C2 90.69(5) 7_565 .
N2 Lu1 Al1 C2 -90.69(5) . .
N1 Lu1 Al1 C2 0.0 . .
C1 Lu1 Al1 C2 180.0 . .
N2 Lu1 N1 C6 -5.95(16) 7_565 7_565
N2 Lu1 N1 C6 -174.20(19) . 7_565
C1 Lu1 N1 C6 -90.07(17) . 7_565
C2 Lu1 N1 C6 89.93(17) . 7_565
Al1 Lu1 N1 C6 89.93(17) . 7_565
N2 Lu1 N1 C6 174.20(19) 7_565 .
N2 Lu1 N1 C6 5.96(16) . .
C1 Lu1 N1 C6 90.08(17) . .
C2 Lu1 N1 C6 -89.92(17) . .
Al1 Lu1 N1 C6 -89.92(17) . .
C3 Al1 C1 Lu1 -116.86(11) 7_565 .
C3 Al1 C1 Lu1 116.86(11) . .
C2 Al1 C1 Lu1 0.0 . .
N2 Lu1 C1 Al1 105.08(5) 7_565 .
N2 Lu1 C1 Al1 -105.08(5) . .
N1 Lu1 C1 Al1 180.0 . .
C2 Lu1 C1 Al1 0.0 . .
N2 Lu1 N2 C8 160.10(10) 7_565 .
N1 Lu1 N2 C8 176.95(17) . .
C1 Lu1 N2 C8 27.52(18) . .
C2 Lu1 N2 C8 -63.98(17) . .
Al1 Lu1 N2 C8 -17.95(16) . .
N2 Lu1 N2 C7 -22.8(2) 7_565 .
N1 Lu1 N2 C7 -5.96(15) . .
C1 Lu1 N2 C7 -155.39(16) . .
C2 Lu1 N2 C7 113.11(16) . .
Al1 Lu1 N2 C7 159.15(14) . .
C3 Al1 C2 Lu1 115.85(12) 7_565 .
C3 Al1 C2 Lu1 -115.85(12) . .
C1 Al1 C2 Lu1 0.0 . .
N2 Lu1 C2 Al1 -104.23(5) 7_565 .
N2 Lu1 C2 Al1 104.23(5) . .
N1 Lu1 C2 Al1 180.0 . .
C1 Lu1 C2 Al1 0.0 . .
C5 C4 C5 C6 0.9(5) 7_565 .
C6 N1 C6 C5 -2.6(4) 7_565 .
Lu1 N1 C6 C5 177.26(15) . .
C6 N1 C6 C7 174.97(15) 7_565 .
Lu1 N1 C6 C7 -5.2(2) . .
C4 C5 C6 N1 0.8(3) . .
C4 C5 C6 C7 -176.5(2) . .
C8 N2 C7 C6 -177.13(16) . .
Lu1 N2 C7 C6 5.4(2) . .
N1 C6 C7 N2 0.2(3) . .
C5 C6 C7 N2 177.69(18) . .
C7 N2 C8 C9 94.6(2) . .
Lu1 N2 C8 C9 -88.0(2) . .
C7 N2 C8 C16 -84.7(2) . .
Lu1 N2 C8 C16 92.70(19) . .
C16 C8 C9 C13 -2.9(3) . .
N2 C8 C9 C13 177.81(18) . .
C16 C8 C9 C10 172.72(18) . .
N2 C8 C9 C10 -6.6(3) . .
C13 C9 C10 C12 69.1(3) . .
C8 C9 C10 C12 -106.5(2) . .
C13 C9 C10 C11 -53.4(3) . .
C8 C9 C10 C11 131.0(2) . .
C8 C9 C13 C14 0.6(3) . .
C10 C9 C13 C14 -175.2(2) . .
C9 C13 C14 C15 1.3(3) . .
C13 C14 C15 C16 -0.9(3) . .
C14 C15 C16 C8 -1.4(3) . .
C14 C15 C16 C17 175.24(19) . .
C9 C8 C16 C15 3.3(3) . .
N2 C8 C16 C15 -177.41(17) . .
C9 C8 C16 C17 -173.25(18) . .
N2 C8 C16 C17 6.1(3) . .
C15 C16 C17 C19 -67.9(2) . .
C8 C16 C17 C19 108.6(2) . .
C15 C16 C17 C18 55.4(3) . .
C8 C16 C17 C18 -128.0(2) . .
C1S C2S C3S C4S -42.6(5) . .
C2S C3S C4S C5S -158.7(3) . .
C3S C4S C5S C6S 180.0 . .
